data_1543673
loop_
_publ_author_name
'Saravanan, K.'
'Divakar, S.'
'Elancheran, R.'
'Kabilan, S.'
'Selvanayagam, S.'

_publ_section_title
;
 4-[2-(1,3-Dioxoisoindolin-2-yl)-1,3-thiazol-4-yl]benzonitrile
;
_journal_coeditor_code ZP4007
_journal_issue 7
_journal_name_full IUCrData
_journal_page_first x161117
_journal_paper_doi 10.1107/S2414314616011172
_journal_volume 1
_journal_year 2016
_chemical_formula_moiety 'C18 H9 N3 O2 S'
_chemical_formula_sum 'C18 H9 N3 O2 S'
_chemical_formula_weight 331.34
_chemical_name_systematic
;
4-[2-(1,3-Dioxoisoindolin-2-yl)-1,3-thiazol-4-yl]benzonitrile
;
_space_group_crystal_system triclinic
_space_group_IT_number 2
_space_group_name_Hall '-P 1'
_space_group_name_H-M_alt 'P -1'
_symmetry_space_group_name_Hall '-P 1'
_symmetry_space_group_name_H-M 'P -1'
_atom_sites_solution_hydrogens geom
_audit_creation_method SHELXL-2014/7
_cell_angle_alpha 69.51(2)
_cell_angle_beta 79.50(2)
_cell_angle_gamma 82.93(3)
_cell_formula_units_Z 4
_cell_length_a 7.915(7)
_cell_length_b 12.1641(10)
_cell_length_c 17.255(14)
_cell_measurement_reflns_used 5982
_cell_measurement_temperature 296(2)
_cell_measurement_theta_max 26.7
_cell_measurement_theta_min 3.3
_cell_volume 1527.0(18)
_computing_cell_refinement
;
SAINT (Bruker, 2002)
;
_computing_data_collection
;
SMART (Bruker, 2002)
;
_computing_data_reduction
;
SAINT (Bruker, 2002)
;
_computing_molecular_graphics
;
ORTEP-3 for Windows (Farrugia, 2012) and PLATON (Spek, 2009)
;
_computing_publication_material
;
SHELXL2014 (Sheldrick, 2015) and PLATON (Spek, 2009)
;
_computing_structure_refinement
;
SHELXL2014 (Sheldrick, 2015)
;
_computing_structure_solution
;
SHELXS97 (Sheldrick, 2008)
;
_diffrn_ambient_temperature 296(2)
_diffrn_measured_fraction_theta_full 0.988
_diffrn_measured_fraction_theta_max 0.974
_diffrn_measurement_device_type 'Bruker SMART APEX CCD area-detector'
_diffrn_measurement_method '\w scans'
_diffrn_radiation_source 'fine-focus sealed tube'
_diffrn_radiation_type MoK\a
_diffrn_radiation_wavelength 0.71073
_diffrn_reflns_av_R_equivalents 0.0784
_diffrn_reflns_limit_h_max 10
_diffrn_reflns_limit_h_min -10
_diffrn_reflns_limit_k_max 15
_diffrn_reflns_limit_k_min -14
_diffrn_reflns_limit_l_max 22
_diffrn_reflns_limit_l_min -10
_diffrn_reflns_number 9065
_diffrn_reflns_theta_full 25.242
_diffrn_reflns_theta_max 27.591
_diffrn_reflns_theta_min 3.080
_exptl_absorpt_coefficient_mu 0.227
_exptl_absorpt_correction_type none
_exptl_crystal_colour Yellow
_exptl_crystal_density_diffrn 1.441
_exptl_crystal_density_method 'not measured'
_exptl_crystal_description Block
_exptl_crystal_F_000 680
_exptl_crystal_size_max 0.22
_exptl_crystal_size_mid 0.20
_exptl_crystal_size_min 0.18
_refine_diff_density_max 0.232
_refine_diff_density_min -0.359
_refine_ls_extinction_method none
_refine_ls_goodness_of_fit_ref 1.024
_refine_ls_hydrogen_treatment constr
_refine_ls_matrix_type full
_refine_ls_number_parameters 433
_refine_ls_number_reflns 6901
_refine_ls_number_restraints 0
_refine_ls_restrained_S_all 1.024
_refine_ls_R_factor_all 0.0944
_refine_ls_R_factor_gt 0.0584
_refine_ls_shift/su_max 0.000
_refine_ls_shift/su_mean 0.000
_refine_ls_structure_factor_coef Fsqd
_refine_ls_weighting_details 'w=1/[\s^2^(Fo^2^)+(0.0829P)^2^+0.1516P] where P=(Fo^2^+2Fc^2^)/3'
_refine_ls_weighting_scheme calc
_refine_ls_wR_factor_gt 0.1545
_refine_ls_wR_factor_ref 0.1827
_reflns_number_gt 4330
_reflns_number_total 6901
_reflns_threshold_expression 'I > 2\s(I)'
_cod_data_source_file zp4007sup1.cif
_cod_data_source_block I
_cod_original_cell_volume 1527.0(19)
_cod_database_code 1543673
_shelx_space_group_comment
;
The symmetry employed for this shelxl refinement is uniquely defined
by the following loop, which should always be used as a source of
symmetry information in preference to the above space-group names.
They are only intended as comments.
;

loop_
_space_group_symop_operation_xyz
'x, y, z'
'-x, -y, -z'

loop_
_atom_site_type_symbol
_atom_site_label
_atom_site_fract_x
_atom_site_fract_y
_atom_site_fract_z
_atom_site_U_iso_or_equiv
_atom_site_adp_type
_atom_site_calc_flag
_atom_site_occupancy
S S1 0.38921(8) 0.78889(6) 0.39010(4) 0.0571(2) Uani d 1
O O2 0.4162(2) 0.76188(17) 0.54965(12) 0.0647(5) Uani d 1
O O3 0.8033(2) 0.48462(17) 0.48373(12) 0.0654(5) Uani d 1
N N1 0.6111(2) 0.63277(17) 0.35764(12) 0.0464(5) Uani d 1
N N2 0.5965(2) 0.63508(17) 0.49470(12) 0.0438(4) Uani d 1
N N3 0.7847(4) 0.4946(3) -0.04423(19) 0.1041(11) Uani d 1
C C1 0.7234(3) 0.5651(2) 0.21528(16) 0.0545(6) Uani d 1
H H1 0.7776 0.5324 0.2625 0.065 Uiso calc 1
C C2 0.7744(4) 0.5259(3) 0.14837(16) 0.0612(7) Uani d 1
H H2 0.8623 0.4672 0.1505 0.073 Uiso calc 1
C C3 0.6945(4) 0.5743(3) 0.07798(16) 0.0581(7) Uani d 1
C C4 0.5645(4) 0.6618(3) 0.07480(17) 0.0614(7) Uani d 1
H H4 0.5111 0.6944 0.0273 0.074 Uiso calc 1
C C5 0.5139(4) 0.7006(2) 0.14184(16) 0.0586(7) Uani d 1
H H5 0.4264 0.7597 0.1393 0.070 Uiso calc 1
C C6 0.5924(3) 0.6524(2) 0.21352(14) 0.0467(5) Uani d 1
C C7 0.5361(3) 0.6902(2) 0.28647(14) 0.0448(5) Uani d 1
C C8 0.4156(3) 0.7758(2) 0.29379(16) 0.0551(6) Uani d 1
H H8 0.3542 0.8220 0.2513 0.066 Uiso calc 1
C C9 0.5460(3) 0.6755(2) 0.41544(14) 0.0428(5) Uani d 1
C C10 0.5266(3) 0.6826(2) 0.55746(15) 0.0477(5) Uani d 1
C C11 0.6149(3) 0.6191(2) 0.62956(15) 0.0478(6) Uani d 1
C C12 0.5935(4) 0.6341(3) 0.70662(16) 0.0595(7) Uani d 1
H H12 0.5112 0.6885 0.7202 0.071 Uiso calc 1
C C13 0.6988(4) 0.5651(3) 0.76203(17) 0.0662(8) Uani d 1
H H13 0.6893 0.5737 0.8142 0.079 Uiso calc 1
C C14 0.8181(4) 0.4836(3) 0.74229(18) 0.0670(8) Uani d 1
H H14 0.8873 0.4380 0.7816 0.080 Uiso calc 1
C C15 0.8387(3) 0.4669(2) 0.66527(17) 0.0600(7) Uani d 1
H H15 0.9191 0.4111 0.6523 0.072 Uiso calc 1
C C16 0.7339(3) 0.5375(2) 0.60933(15) 0.0457(5) Uani d 1
C C17 0.7246(3) 0.5424(2) 0.52334(15) 0.0472(5) Uani d 1
C C18 0.7454(4) 0.5311(3) 0.00934(18) 0.0742(9) Uani d 1
S S1' 0.37678(10) -0.06821(7) 0.74956(5) 0.0658(2) Uani d 1
O O2' 0.4044(3) -0.0300(2) 0.89536(15) 0.0899(7) Uani d 1
O O3' -0.0673(3) 0.1952(2) 0.79880(13) 0.0790(6) Uani d 1
N N1' 0.1656(2) 0.10281(18) 0.68470(12) 0.0479(5) Uani d 1
N N2' 0.1870(2) 0.08009(18) 0.82460(13) 0.0493(5) Uani d 1
N N3' -0.0485(4) 0.2563(3) 0.24512(17) 0.0912(9) Uani d 1
C C1' 0.0585(3) 0.1964(2) 0.52348(16) 0.0480(5) Uani d 1
H H1' 0.0214 0.2343 0.5625 0.058 Uiso calc 1
C C2' 0.0002(3) 0.2396(2) 0.44717(16) 0.0517(6) Uani d 1
H H2' -0.0755 0.3060 0.4349 0.062 Uiso calc 1
C C3' 0.0556(3) 0.1831(2) 0.38873(16) 0.0497(6) Uani d 1
C C4' 0.1694(3) 0.0849(2) 0.40719(16) 0.0576(6) Uani d 1
H H4' 0.2076 0.0477 0.3678 0.069 Uiso calc 1
C C5' 0.2258(3) 0.0424(2) 0.48295(16) 0.0548(6) Uani d 1
H H5' 0.3016 -0.0240 0.4949 0.066 Uiso calc 1
C C6' 0.1714(3) 0.0974(2) 0.54304(15) 0.0449(5) Uani d 1
C C7' 0.2291(3) 0.0505(2) 0.62486(15) 0.0461(5) Uani d 1
C C8' 0.3429(3) -0.0425(2) 0.65024(17) 0.0597(7) Uani d 1
H H8' 0.3960 -0.0870 0.6173 0.072 Uiso calc 1
C C9' 0.2308(3) 0.0485(2) 0.75202(15) 0.0473(5) Uani d 1
C C10' 0.2784(3) 0.0368(3) 0.89290(17) 0.0601(7) Uani d 1
C C11' 0.1890(3) 0.0870(3) 0.95609(16) 0.0561(6) Uani d 1
C C12' 0.2259(4) 0.0738(3) 1.03407(19) 0.0738(9) Uani d 1
H H12' 0.3198 0.0260 1.0550 0.089 Uiso calc 1
C C13' 0.1183(5) 0.1343(3) 1.07954(19) 0.0792(9) Uani d 1
H H13' 0.1400 0.1267 1.1324 0.095 Uiso calc 1
C C14' -0.0192(5) 0.2052(3) 1.04946(19) 0.0765(9) Uani d 1
H H14' -0.0889 0.2452 1.0818 0.092 Uiso calc 1
C C15' -0.0558(4) 0.2181(3) 0.97160(18) 0.0682(8) Uani d 1
H H15' -0.1495 0.2662 0.9507 0.082 Uiso calc 1
C C16' 0.0499(3) 0.1579(2) 0.92597(15) 0.0528(6) Uani d 1
C C17' 0.0407(3) 0.1526(2) 0.84234(16) 0.0541(6) Uani d 1
C C18' -0.0037(4) 0.2253(2) 0.30838(19) 0.0634(7) Uani d 1

loop_
_atom_site_aniso_label
_atom_site_aniso_U_11
_atom_site_aniso_U_22
_atom_site_aniso_U_33
_atom_site_aniso_U_12
_atom_site_aniso_U_13
_atom_site_aniso_U_23
S1 0.0587(4) 0.0613(4) 0.0521(4) 0.0151(3) -0.0127(3) -0.0241(3)
O2 0.0701(11) 0.0740(13) 0.0571(12) 0.0228(10) -0.0165(9) -0.0364(10)
O3 0.0708(12) 0.0683(12) 0.0598(12) 0.0211(10) -0.0134(10) -0.0317(10)
N1 0.0489(11) 0.0513(11) 0.0420(11) 0.0000(9) -0.0085(9) -0.0194(9)
N2 0.0465(10) 0.0470(11) 0.0399(10) 0.0023(8) -0.0081(8) -0.0179(9)
N3 0.131(3) 0.128(3) 0.0669(18) 0.038(2) -0.0350(18) -0.0558(19)
C1 0.0574(14) 0.0671(16) 0.0398(13) 0.0062(12) -0.0135(11) -0.0193(12)
C2 0.0624(16) 0.0743(18) 0.0465(15) 0.0122(14) -0.0104(12) -0.0242(14)
C3 0.0672(16) 0.0701(17) 0.0401(14) -0.0036(14) -0.0082(12) -0.0225(13)
C4 0.0690(17) 0.0734(19) 0.0437(15) 0.0025(14) -0.0187(13) -0.0194(13)
C5 0.0680(16) 0.0619(16) 0.0484(15) 0.0081(13) -0.0182(13) -0.0210(13)
C6 0.0498(13) 0.0526(14) 0.0380(12) -0.0076(11) -0.0083(10) -0.0131(11)
C7 0.0473(12) 0.0498(13) 0.0391(12) -0.0062(10) -0.0064(10) -0.0160(11)
C8 0.0599(15) 0.0584(15) 0.0458(14) 0.0052(12) -0.0161(12) -0.0150(12)
C9 0.0448(12) 0.0451(12) 0.0401(12) -0.0030(10) -0.0063(10) -0.0162(10)
C10 0.0484(12) 0.0521(14) 0.0467(14) 0.0027(11) -0.0087(11) -0.0229(11)
C11 0.0526(13) 0.0491(13) 0.0426(13) -0.0079(11) -0.0065(11) -0.0153(11)
C12 0.0742(17) 0.0638(16) 0.0431(14) -0.0063(14) -0.0049(13) -0.0225(13)
C13 0.085(2) 0.0716(19) 0.0431(15) -0.0184(16) -0.0138(14) -0.0137(14)
C14 0.0723(18) 0.0733(19) 0.0497(16) -0.0117(15) -0.0233(14) -0.0041(14)
C15 0.0589(15) 0.0610(17) 0.0550(16) -0.0002(13) -0.0147(13) -0.0113(13)
C16 0.0459(12) 0.0478(13) 0.0430(13) -0.0047(10) -0.0089(10) -0.0132(11)
C17 0.0458(12) 0.0448(13) 0.0497(14) 0.0022(10) -0.0080(11) -0.0157(11)
C18 0.092(2) 0.088(2) 0.0480(16) 0.0144(18) -0.0217(15) -0.0300(16)
S1' 0.0709(4) 0.0651(5) 0.0625(5) 0.0207(4) -0.0220(4) -0.0252(4)
O2' 0.0619(12) 0.137(2) 0.0828(16) 0.0369(13) -0.0346(11) -0.0536(15)
O3' 0.0830(13) 0.0973(16) 0.0602(13) 0.0427(12) -0.0321(11) -0.0362(12)
N1' 0.0455(10) 0.0549(12) 0.0451(12) 0.0023(9) -0.0078(9) -0.0202(10)
N2' 0.0468(10) 0.0600(13) 0.0426(11) 0.0038(9) -0.0120(9) -0.0189(10)
N3' 0.123(2) 0.087(2) 0.0622(18) -0.0089(18) -0.0356(17) -0.0122(15)
C1' 0.0465(12) 0.0509(14) 0.0486(14) -0.0012(10) -0.0024(11) -0.0221(11)
C2' 0.0477(13) 0.0487(14) 0.0556(15) -0.0002(11) -0.0061(11) -0.0157(12)
C3' 0.0507(13) 0.0495(14) 0.0462(14) -0.0088(11) -0.0057(11) -0.0117(11)
C4' 0.0651(16) 0.0614(16) 0.0491(15) 0.0014(13) -0.0037(12) -0.0261(13)
C5' 0.0562(14) 0.0554(15) 0.0542(15) 0.0106(12) -0.0086(12) -0.0248(13)
C6' 0.0415(11) 0.0464(13) 0.0461(13) -0.0059(10) -0.0009(10) -0.0167(11)
C7' 0.0439(12) 0.0477(13) 0.0482(14) -0.0031(10) -0.0047(10) -0.0190(11)
C8' 0.0642(16) 0.0601(16) 0.0586(17) 0.0122(13) -0.0121(13) -0.0285(14)
C9' 0.0441(12) 0.0508(14) 0.0470(14) -0.0001(10) -0.0067(11) -0.0172(11)
C10' 0.0473(14) 0.0809(19) 0.0542(16) 0.0007(13) -0.0172(12) -0.0222(14)
C11' 0.0558(14) 0.0688(17) 0.0454(14) -0.0097(13) -0.0113(12) -0.0175(13)
C12' 0.0722(18) 0.099(2) 0.0525(17) -0.0070(17) -0.0211(15) -0.0222(17)
C13' 0.099(2) 0.099(3) 0.0463(17) -0.027(2) -0.0124(17) -0.0247(17)
C14' 0.099(2) 0.080(2) 0.0518(18) -0.0114(19) -0.0020(17) -0.0272(16)
C15' 0.0832(19) 0.0667(18) 0.0537(17) 0.0069(15) -0.0108(15) -0.0227(14)
C16' 0.0605(15) 0.0552(15) 0.0418(14) -0.0055(12) -0.0070(11) -0.0152(12)
C17' 0.0566(14) 0.0568(15) 0.0465(14) 0.0061(12) -0.0104(12) -0.0163(12)
C18' 0.0736(18) 0.0568(16) 0.0574(18) -0.0089(14) -0.0114(15) -0.0138(14)

loop_
_atom_type_symbol
_atom_type_description
_atom_type_scat_dispersion_real
_atom_type_scat_dispersion_imag
_atom_type_scat_source
C C 0.0033 0.0016 'International Tables Vol C Tables 4.2.6.8 and 6.1.1.4'
H H 0.0000 0.0000 'International Tables Vol C Tables 4.2.6.8 and 6.1.1.4'
N N 0.0061 0.0033 'International Tables Vol C Tables 4.2.6.8 and 6.1.1.4'
O O 0.0106 0.0060 'International Tables Vol C Tables 4.2.6.8 and 6.1.1.4'
S S 0.1246 0.1234 'International Tables Vol C Tables 4.2.6.8 and 6.1.1.4'

loop_
_geom_angle_atom_site_label_1
_geom_angle_atom_site_label_2
_geom_angle_atom_site_label_3
_geom_angle
C8 S1 C9 87.83(12)
C9 N1 C7 110.1(2)
C9 N2 C10 123.2(2)
C9 N2 C17 126.21(19)
C10 N2 C17 110.61(19)
C2 C1 C6 121.1(2)
C2 C1 H1 119.4
C6 C1 H1 119.4
C1 C2 C3 119.7(3)
C1 C2 H2 120.2
C3 C2 H2 120.2
C4 C3 C2 120.1(2)
C4 C3 C18 120.5(2)
C2 C3 C18 119.4(3)
C5 C4 C3 120.0(2)
C5 C4 H4 120.0
C3 C4 H4 120.0
C4 C5 C6 120.7(3)
C4 C5 H5 119.6
C6 C5 H5 119.6
C1 C6 C5 118.4(2)
C1 C6 C7 120.3(2)
C5 C6 C7 121.3(2)
C8 C7 N1 114.2(2)
C8 C7 C6 127.5(2)
N1 C7 C6 118.2(2)
C7 C8 S1 111.79(19)
C7 C8 H8 124.1
S1 C8 H8 124.1
N1 C9 N2 123.2(2)
N1 C9 S1 116.02(18)
N2 C9 S1 120.76(16)
O2 C10 N2 124.1(2)
O2 C10 C11 129.1(2)
N2 C10 C11 106.7(2)
C16 C11 C12 122.1(2)
C16 C11 C10 108.7(2)
C12 C11 C10 129.2(2)
C13 C12 C11 117.0(3)
C13 C12 H12 121.5
C11 C12 H12 121.5
C12 C13 C14 121.3(3)
C12 C13 H13 119.3
C14 C13 H13 119.3
C13 C14 C15 122.0(3)
C13 C14 H14 119.0
C15 C14 H14 119.0
C16 C15 C14 116.5(3)
C16 C15 H15 121.8
C14 C15 H15 121.8
C11 C16 C15 121.2(2)
C11 C16 C17 109.0(2)
C15 C16 C17 129.8(2)
O3 C17 N2 125.4(2)
O3 C17 C16 129.7(2)
N2 C17 C16 104.86(19)
N3 C18 C3 178.6(4)
C8' S1' C9' 88.02(12)
C9' N1' C7' 110.2(2)
C10' N2' C9' 123.8(2)
C10' N2' C17' 110.2(2)
C9' N2' C17' 125.9(2)
C2' C1' C6' 121.1(2)
C2' C1' H1' 119.4
C6' C1' H1' 119.4
C1' C2' C3' 119.5(2)
C1' C2' H2' 120.2
C3' C2' H2' 120.2
C4' C3' C2' 119.9(2)
C4' C3' C18' 119.0(2)
C2' C3' C18' 121.0(2)
C5' C4' C3' 120.2(2)
C5' C4' H4' 119.9
C3' C4' H4' 119.9
C4' C5' C6' 121.0(2)
C4' C5' H5' 119.5
C6' C5' H5' 119.5
C1' C6' C5' 118.2(2)
C1' C6' C7' 120.8(2)
C5' C6' C7' 121.0(2)
C8' C7' N1' 114.0(2)
C8' C7' C6' 126.3(2)
N1' C7' C6' 119.7(2)
C7' C8' S1' 111.73(19)
C7' C8' H8' 124.1
S1' C8' H8' 124.1
N1' C9' N2' 123.1(2)
N1' C9' S1' 116.08(18)
N2' C9' S1' 120.86(18)
O2' C10' N2' 123.7(3)
O2' C10' C11' 129.4(3)
N2' C10' C11' 106.8(2)
C16' C11' C12' 120.7(3)
C16' C11' C10' 108.8(2)
C12' C11' C10' 130.4(3)
C13' C12' C11' 117.2(3)
C13' C12' H12' 121.4
C11' C12' H12' 121.4
C14' C13' C12' 122.0(3)
C14' C13' H13' 119.0
C12' C13' H13' 119.0
C13' C14' C15' 120.6(3)
C13' C14' H14' 119.7
C15' C14' H14' 119.7
C16' C15' C14' 117.9(3)
C16' C15' H15' 121.1
C14' C15' H15' 121.1
C15' C16' C11' 121.5(3)
C15' C16' C17' 129.9(3)
C11' C16' C17' 108.5(2)
O3' C17' N2' 125.6(2)
O3' C17' C16' 128.8(2)
N2' C17' C16' 105.6(2)
N3' C18' C3' 178.5(3)

loop_
_geom_bond_atom_site_label_1
_geom_bond_atom_site_label_2
_geom_bond_distance
S1 C8 1.698(3)
S1 C9 1.728(3)
O2 C10 1.207(3)
O3 C17 1.193(3)
N1 C9 1.281(3)
N1 C7 1.383(3)
N2 C9 1.397(3)
N2 C10 1.398(3)
N2 C17 1.433(3)
N3 C18 1.138(4)
C1 C2 1.375(4)
C1 C6 1.386(3)
C1 H1 0.9300
C2 C3 1.382(4)
C2 H2 0.9300
C3 C4 1.380(4)
C3 C18 1.432(4)
C4 C5 1.374(4)
C4 H4 0.9300
C5 C6 1.394(3)
C5 H5 0.9300
C6 C7 1.465(3)
C7 C8 1.346(3)
C8 H8 0.9300
C10 C11 1.464(3)
C11 C16 1.374(3)
C11 C12 1.382(3)
C12 C13 1.367(4)
C12 H12 0.9300
C13 C14 1.372(4)
C13 H13 0.9300
C14 C15 1.391(4)
C14 H14 0.9300
C15 C16 1.376(4)
C15 H15 0.9300
C16 C17 1.479(3)
S1' C8' 1.697(3)
S1' C9' 1.724(3)
O2' C10' 1.204(3)
O3' C17' 1.190(3)
N1' C9' 1.284(3)
N1' C7' 1.384(3)
N2' C10' 1.404(3)
N2' C9' 1.408(3)
N2' C17' 1.421(3)
N3' C18' 1.131(4)
C1' C2' 1.378(4)
C1' C6' 1.387(3)
C1' H1' 0.9300
C2' C3' 1.389(3)
C2' H2' 0.9300
C3' C4' 1.384(4)
C3' C18' 1.444(4)
C4' C5' 1.363(4)
C4' H4' 0.9300
C5' C6' 1.400(3)
C5' H5' 0.9300
C6' C7' 1.461(4)
C7' C8' 1.353(3)
C8' H8' 0.9300
C10' C11' 1.463(4)
C11' C16' 1.374(4)
C11' C12' 1.380(4)
C12' C13' 1.374(5)
C12' H12' 0.9300
C13' C14' 1.363(5)
C13' H13' 0.9300
C14' C15' 1.377(4)
C14' H14' 0.9300
C15' C16' 1.367(4)
C15' H15' 0.9300
C16' C17' 1.482(4)

loop_
_geom_hbond_atom_site_label_D
_geom_hbond_atom_site_label_H
_geom_hbond_atom_site_label_A
_geom_hbond_site_symmetry_A
_geom_hbond_distance_DH
_geom_hbond_distance_HA
_geom_hbond_distance_DA
_geom_hbond_angle_DHA
C1 H1 N1 . 0.93 2.48 2.818(4) 102
C1' H1' N1' . 0.93 2.52 2.856(4) 101
C2 H2 N3' 1_655 0.93 2.61 3.376(4) 141
C13 H13 N3 1_556 0.93 2.51 3.324(5) 146
C5' H5' O2 1_545 0.93 2.55 3.444(3) 161
C8' H8' O2 1_545 0.93 2.48 3.346(3) 156
C12' H12' O2' 2_657 0.93 2.50 3.285(4) 143
C2' H2' O3 1_455 0.93 2.61 3.395(3) 142

loop_
_geom_torsion_atom_site_label_1
_geom_torsion_atom_site_label_2
_geom_torsion_atom_site_label_3
_geom_torsion_atom_site_label_4
_geom_torsion
C6 C1 C2 C3 0.1(4)
C1 C2 C3 C4 0.3(4)
C1 C2 C3 C18 -178.5(3)
C2 C3 C4 C5 -0.3(4)
C18 C3 C4 C5 178.5(3)
C3 C4 C5 C6 -0.1(4)
C2 C1 C6 C5 -0.5(4)
C2 C1 C6 C7 178.0(2)
C4 C5 C6 C1 0.5(4)
C4 C5 C6 C7 -178.0(2)
C9 N1 C7 C8 0.2(3)
C9 N1 C7 C6 -179.2(2)
C1 C6 C7 C8 177.7(2)
C5 C6 C7 C8 -3.9(4)
C1 C6 C7 N1 -3.1(3)
C5 C6 C7 N1 175.4(2)
N1 C7 C8 S1 -0.1(3)
C6 C7 C8 S1 179.19(19)
C9 S1 C8 C7 0.0(2)
C7 N1 C9 N2 -180.0(2)
C7 N1 C9 S1 -0.2(3)
C10 N2 C9 N1 179.4(2)
C17 N2 C9 N1 -0.1(4)
C10 N2 C9 S1 -0.4(3)
C17 N2 C9 S1 -179.84(17)
C8 S1 C9 N1 0.1(2)
C8 S1 C9 N2 179.9(2)
C9 N2 C10 O2 0.4(4)
C17 N2 C10 O2 179.9(2)
C9 N2 C10 C11 -178.65(19)
C17 N2 C10 C11 0.8(3)
O2 C10 C11 C16 -178.6(3)
N2 C10 C11 C16 0.4(3)
O2 C10 C11 C12 0.2(5)
N2 C10 C11 C12 179.2(2)
C16 C11 C12 C13 1.2(4)
C10 C11 C12 C13 -177.5(2)
C11 C12 C13 C14 -1.1(4)
C12 C13 C14 C15 0.2(4)
C13 C14 C15 C16 0.5(4)
C12 C11 C16 C15 -0.4(4)
C10 C11 C16 C15 178.5(2)
C12 C11 C16 C17 179.6(2)
C10 C11 C16 C17 -1.5(3)
C14 C15 C16 C11 -0.5(4)
C14 C15 C16 C17 179.5(2)
C9 N2 C17 O3 -2.0(4)
C10 N2 C17 O3 178.5(2)
C9 N2 C17 C16 177.8(2)
C10 N2 C17 C16 -1.7(2)
C11 C16 C17 O3 -178.3(3)
C15 C16 C17 O3 1.8(4)
C11 C16 C17 N2 1.9(3)
C15 C16 C17 N2 -178.0(2)
C6' C1' C2' C3' 0.0(4)
C1' C2' C3' C4' -0.6(4)
C1' C2' C3' C18' 179.5(2)
C2' C3' C4' C5' 0.8(4)
C18' C3' C4' C5' -179.3(2)
C3' C4' C5' C6' -0.5(4)
C2' C1' C6' C5' 0.3(4)
C2' C1' C6' C7' -178.4(2)
C4' C5' C6' C1' -0.1(4)
C4' C5' C6' C7' 178.7(2)
C9' N1' C7' C8' -0.5(3)
C9' N1' C7' C6' 179.6(2)
C1' C6' C7' C8' -177.6(2)
C5' C6' C7' C8' 3.7(4)
C1' C6' C7' N1' 2.3(3)
C5' C6' C7' N1' -176.4(2)
N1' C7' C8' S1' -0.4(3)
C6' C7' C8' S1' 179.53(19)
C9' S1' C8' C7' 0.9(2)
C7' N1' C9' N2' -178.4(2)
C7' N1' C9' S1' 1.2(3)
C10' N2' C9' N1' -167.8(2)
C17' N2' C9' N1' 16.6(4)
C10' N2' C9' S1' 12.6(3)
C17' N2' C9' S1' -162.98(19)
C8' S1' C9' N1' -1.2(2)
C8' S1' C9' N2' 178.4(2)
C9' N2' C10' O2' 1.1(4)
C17' N2' C10' O2' 177.3(3)
C9' N2' C10' C11' -178.0(2)
C17' N2' C10' C11' -1.8(3)
O2' C10' C11' C16' -179.3(3)
N2' C10' C11' C16' -0.3(3)
O2' C10' C11' C12' 1.7(5)
N2' C10' C11' C12' -179.3(3)
C16' C11' C12' C13' 0.0(4)
C10' C11' C12' C13' 179.0(3)
C11' C12' C13' C14' -0.3(5)
C12' C13' C14' C15' 0.4(5)
C13' C14' C15' C16' -0.1(5)
C14' C15' C16' C11' -0.2(4)
C14' C15' C16' C17' 178.5(3)
C12' C11' C16' C15' 0.3(4)
C10' C11' C16' C15' -178.9(2)
C12' C11' C16' C17' -178.7(3)
C10' C11' C16' C17' 2.1(3)
C10' N2' C17' O3' -174.7(3)
C9' N2' C17' O3' 1.4(4)
C10' N2' C17' C16' 3.0(3)
C9' N2' C17' C16' 179.1(2)
C15' C16' C17' O3' -4.4(5)
C11' C16' C17' O3' 174.5(3)
C15' C16' C17' N2' 178.0(3)
C11' C16' C17' N2' -3.1(3)

_cod_database_fobs_code 1543673
